data_2234493
loop_
_publ_author_name
'Ha, Kwang'

_publ_section_title
;
 Bis(acetato-\k<i>O</i>)(di-2-pyridylamine-\k^2^<i>N</i>^2^,<i>N</i>^2'^)palladium(II)
;
_journal_coeditor_code ZQ2158
_journal_issue 4
_journal_name_full 'Acta Crystallographica Section E'
_journal_page_first m502
_journal_paper_doi 10.1107/S1600536812012093
_journal_volume 68
_journal_year 2012
_chemical_formula_iupac '[Pd (C2 H3 O2)2 (C10 H9 N3)]'
_chemical_formula_moiety 'C14 H15 N3 O4 Pd'
_chemical_formula_sum 'C14 H15 N3 O4 Pd'
_chemical_formula_weight 395.69
_chemical_name_systematic
;
Bis(acetato-\k<i>O</i>)(di-2-pyridylamine-
\k^2^<i>N</i>^2^,<i>N</i>^2'^)palladium(II)
;
_space_group_IT_number 14
_symmetry_cell_setting monoclinic
_symmetry_space_group_name_Hall '-P 2yn'
_symmetry_space_group_name_H-M 'P 1 21/n 1'
_atom_sites_solution_hydrogens geom
_atom_sites_solution_primary direct
_atom_sites_solution_secondary difmap
_audit_creation_method SHELXL-97
_cell_angle_alpha 90.00
_cell_angle_beta 95.406(8)
_cell_angle_gamma 90.00
_cell_formula_units_Z 4
_cell_length_a 8.565(3)
_cell_length_b 12.245(5)
_cell_length_c 14.230(5)
_cell_measurement_reflns_used 2370
_cell_measurement_temperature 200(2)
_cell_measurement_theta_max 25.37
_cell_measurement_theta_min 2.20
_cell_volume 1485.8(10)
_computing_cell_refinement 'SAINT (Bruker, 2000)'
_computing_data_collection 'SMART (Bruker, 2000)'
_computing_data_reduction 'SAINT (Bruker, 2000)'
_computing_molecular_graphics 'ORTEP-3 (Farrugia, 1997) and PLATON (Spek, 2009)'
_computing_publication_material SHELXL97
_computing_structure_refinement 'SHELXL97 (Sheldrick, 2008)'
_computing_structure_solution 'SHELXS97 (Sheldrick, 2008)'
_diffrn_ambient_temperature 200(2)
_diffrn_measured_fraction_theta_full 0.989
_diffrn_measured_fraction_theta_max 0.989
_diffrn_measurement_device_type 'Bruker SMART 1000 CCD'
_diffrn_measurement_method '\f and \w scans'
_diffrn_radiation_monochromator graphite
_diffrn_radiation_source 'fine-focus sealed tube'
_diffrn_radiation_type MoK\a
_diffrn_radiation_wavelength 0.71073
_diffrn_reflns_av_R_equivalents 0.1018
_diffrn_reflns_av_sigmaI/netI 0.1125
_diffrn_reflns_limit_h_max 10
_diffrn_reflns_limit_h_min -10
_diffrn_reflns_limit_k_max 15
_diffrn_reflns_limit_k_min -11
_diffrn_reflns_limit_l_max 17
_diffrn_reflns_limit_l_min -17
_diffrn_reflns_number 8823
_diffrn_reflns_theta_full 26.10
_diffrn_reflns_theta_max 26.10
_diffrn_reflns_theta_min 2.20
_diffrn_standards_decay_% 0
_diffrn_standards_interval_count 0
_diffrn_standards_interval_time 0
_diffrn_standards_number 0
_exptl_absorpt_coefficient_mu 1.270
_exptl_absorpt_correction_T_max 1.000
_exptl_absorpt_correction_T_min 0.777
_exptl_absorpt_correction_type multi-scan
_exptl_absorpt_process_details '(SADABS; Bruker, 2000)'
_exptl_crystal_colour yellow
_exptl_crystal_density_diffrn 1.769
_exptl_crystal_density_method 'not measured'
_exptl_crystal_description block
_exptl_crystal_F_000 792
_exptl_crystal_size_max 0.24
_exptl_crystal_size_mid 0.10
_exptl_crystal_size_min 0.10
_refine_diff_density_max 0.991
_refine_diff_density_min -0.813
_refine_ls_extinction_method none
_refine_ls_goodness_of_fit_ref 0.922
_refine_ls_hydrogen_treatment mixed
_refine_ls_matrix_type full
_refine_ls_number_parameters 205
_refine_ls_number_reflns 2925
_refine_ls_number_restraints 0
_refine_ls_restrained_S_all 0.922
_refine_ls_R_factor_all 0.0926
_refine_ls_R_factor_gt 0.0485
_refine_ls_shift/su_max 0.000
_refine_ls_shift/su_mean 0.000
_refine_ls_structure_factor_coef Fsqd
_refine_ls_weighting_details 'w=1/[\s^2^(Fo^2^)+(0.0372P)^2^] where P=(Fo^2^+2Fc^2^)/3'
_refine_ls_weighting_scheme calc
_refine_ls_wR_factor_gt 0.0938
_refine_ls_wR_factor_ref 0.1164
_reflns_number_gt 1807
_reflns_number_total 2925
_reflns_threshold_expression I>2sigma(I)
_cod_data_source_file zq2158.cif
_cod_data_source_block global
_cod_original_sg_symbol_H-M 'P 21/n'
_cod_database_code 2234493

loop_
_symmetry_equiv_pos_as_xyz
'x, y, z'
'-x+1/2, y+1/2, -z+1/2'
'-x, -y, -z'
'x-1/2, -y-1/2, z-1/2'

loop_
_atom_site_type_symbol
_atom_site_label
_atom_site_fract_x
_atom_site_fract_y
_atom_site_fract_z
_atom_site_U_iso_or_equiv
_atom_site_adp_type
_atom_site_calc_flag
_atom_site_refinement_flags
_atom_site_occupancy
_atom_site_symmetry_multiplicity
Pd Pd1 0.51039(5) 0.13264(4) 0.30290(3) 0.02916(18) Uani d . 1 1
O O1 0.3650(5) 0.0500(3) 0.2099(3) 0.0364(11) Uani d . 1 1
O O2 0.3760(6) -0.1097(4) 0.2847(3) 0.0481(13) Uani d . 1 1
O O3 0.6539(5) 0.1464(4) 0.1999(3) 0.0381(11) Uani d . 1 1
O O4 0.8275(6) 0.0325(4) 0.2707(3) 0.0532(14) Uani d . 1 1
N N1 0.3580(5) 0.1270(4) 0.4014(3) 0.0262(11) Uani d . 1 1
N N2 0.5642(6) 0.1362(5) 0.5225(4) 0.0332(13) Uani d . 1 1
H H2N 0.584(7) 0.126(5) 0.587(5) 0.044(19) Uiso d . 1 1
N N3 0.6529(6) 0.2246(4) 0.3902(3) 0.0282(12) Uani d . 1 1
C C1 0.2031(7) 0.1222(5) 0.3758(5) 0.0372(16) Uani d . 1 1
H H1 0.1674 0.1271 0.3107 0.045 Uiso calc R 1 1
C C2 0.0939(8) 0.1103(5) 0.4403(5) 0.0409(17) Uani d . 1 1
H H2 -0.0150 0.1079 0.4202 0.049 Uiso calc R 1 1
C C3 0.1467(8) 0.1020(5) 0.5356(5) 0.0390(17) Uani d . 1 1
H H3 0.0743 0.0927 0.5816 0.047 Uiso calc R 1 1
C C4 0.3021(7) 0.1074(5) 0.5617(4) 0.0359(16) Uani d . 1 1
H H4 0.3404 0.1006 0.6263 0.043 Uiso calc R 1 1
C C5 0.4063(7) 0.1232(5) 0.4931(4) 0.0263(13) Uani d . 1 1
C C6 0.6661(7) 0.2077(5) 0.4830(4) 0.0262(14) Uani d . 1 1
C C7 0.7804(7) 0.2595(6) 0.5429(5) 0.0364(17) Uani d . 1 1
H H7 0.7931 0.2425 0.6083 0.044 Uiso calc R 1 1
C C8 0.8744(8) 0.3357(6) 0.5056(5) 0.0386(17) Uani d . 1 1
H H8 0.9526 0.3732 0.5449 0.046 Uiso calc R 1 1
C C9 0.8537(7) 0.3569(5) 0.4105(4) 0.0353(16) Uani d . 1 1
H H9 0.9170 0.4101 0.3836 0.042 Uiso calc R 1 1
C C10 0.7421(8) 0.3015(5) 0.3549(5) 0.0368(16) Uani d . 1 1
H H10 0.7272 0.3179 0.2894 0.044 Uiso calc R 1 1
C C11 0.3268(7) -0.0486(6) 0.2199(4) 0.0334(16) Uani d . 1 1
C C12 0.2142(9) -0.0922(6) 0.1420(6) 0.061(2) Uani d . 1 1
H H12A 0.2635 -0.1524 0.1103 0.092 Uiso calc R 1 1
H H12B 0.1858 -0.0339 0.0964 0.092 Uiso calc R 1 1
H H12C 0.1196 -0.1188 0.1684 0.092 Uiso calc R 1 1
C C13 0.7840(9) 0.0952(6) 0.2073(4) 0.0374(17) Uani d . 1 1
C C14 0.8867(9) 0.1172(7) 0.1291(5) 0.060(2) Uani d . 1 1
H H14A 0.9949 0.1288 0.1561 0.089 Uiso calc R 1 1
H H14B 0.8491 0.1827 0.0943 0.089 Uiso calc R 1 1
H H14C 0.8827 0.0546 0.0861 0.089 Uiso calc R 1 1

loop_
_atom_site_aniso_label
_atom_site_aniso_U_11
_atom_site_aniso_U_22
_atom_site_aniso_U_33
_atom_site_aniso_U_12
_atom_site_aniso_U_13
_atom_site_aniso_U_23
Pd1 0.0331(3) 0.0294(3) 0.0243(3) -0.0019(3) -0.00082(19) -0.0001(2)
O1 0.053(3) 0.028(3) 0.025(2) -0.004(2) -0.010(2) -0.002(2)
O2 0.072(4) 0.039(3) 0.032(2) 0.002(3) -0.004(2) 0.005(2)
O3 0.044(3) 0.047(3) 0.024(2) -0.001(2) 0.004(2) 0.000(2)
O4 0.055(3) 0.064(4) 0.040(3) 0.012(3) 0.000(2) 0.018(3)
N1 0.026(3) 0.025(3) 0.027(3) 0.000(2) -0.002(2) 0.003(2)
N2 0.037(3) 0.033(3) 0.029(3) 0.002(3) -0.002(2) 0.003(3)
N3 0.031(3) 0.024(3) 0.029(3) 0.002(2) 0.003(2) 0.002(2)
C1 0.036(4) 0.036(4) 0.039(4) -0.001(3) -0.004(3) 0.000(3)
C2 0.032(4) 0.030(4) 0.061(5) -0.005(3) 0.006(3) 0.003(4)
C3 0.038(4) 0.035(4) 0.046(4) 0.002(3) 0.013(3) 0.004(3)
C4 0.041(4) 0.038(4) 0.029(3) 0.003(3) 0.005(3) 0.006(3)
C5 0.031(3) 0.019(3) 0.029(3) -0.002(3) 0.004(3) -0.006(3)
C6 0.025(3) 0.022(4) 0.032(3) 0.002(3) 0.008(3) 0.002(3)
C7 0.028(4) 0.049(5) 0.032(4) 0.002(3) -0.001(3) -0.006(3)
C8 0.030(4) 0.047(5) 0.039(4) -0.010(3) 0.002(3) -0.009(3)
C9 0.034(4) 0.032(4) 0.042(4) -0.005(3) 0.012(3) -0.004(3)
C10 0.042(4) 0.034(4) 0.035(4) -0.004(3) 0.004(3) 0.003(3)
C11 0.037(4) 0.029(4) 0.033(4) 0.000(3) 0.002(3) -0.002(3)
C12 0.072(6) 0.036(4) 0.069(5) -0.008(4) -0.030(5) -0.002(4)
C13 0.053(5) 0.031(4) 0.028(4) -0.003(4) 0.004(3) -0.004(3)
C14 0.064(5) 0.062(6) 0.056(5) 0.010(5) 0.024(4) 0.012(4)

loop_
_atom_type_symbol
_atom_type_description
_atom_type_scat_dispersion_real
_atom_type_scat_dispersion_imag
_atom_type_scat_source
C C 0.0033 0.0016 'International Tables Vol C Tables 4.2.6.8 and 6.1.1.4'
H H 0.0000 0.0000 'International Tables Vol C Tables 4.2.6.8 and 6.1.1.4'
N N 0.0061 0.0033 'International Tables Vol C Tables 4.2.6.8 and 6.1.1.4'
O O 0.0106 0.0060 'International Tables Vol C Tables 4.2.6.8 and 6.1.1.4'
Pd Pd -0.9988 1.0072 'International Tables Vol C Tables 4.2.6.8 and 6.1.1.4'

loop_
_geom_angle_atom_site_label_1
_geom_angle_atom_site_label_2
_geom_angle_atom_site_label_3
_geom_angle
_geom_angle_publ_flag
N3 Pd1 O1 175.98(19) ?
N3 Pd1 N1 89.13(19) y
O1 Pd1 N1 92.25(18) ?
N3 Pd1 O3 91.49(19) ?
O1 Pd1 O3 86.87(18) ?
N1 Pd1 O3 176.08(19) ?
C11 O1 Pd1 124.0(4) ?
C13 O3 Pd1 119.4(4) ?
C5 N1 C1 118.1(5) ?
C5 N1 Pd1 121.6(4) ?
C1 N1 Pd1 120.2(4) ?
C5 N2 C6 125.6(5) ?
C5 N2 H2N 111(4) ?
C6 N2 H2N 115(4) ?
C6 N3 C10 118.9(6) ?
C6 N3 Pd1 121.2(4) ?
C10 N3 Pd1 119.9(4) ?
N1 C1 C2 122.6(6) ?
N1 C1 H1 118.7 ?
C2 C1 H1 118.7 ?
C1 C2 C3 118.5(6) ?
C1 C2 H2 120.7 ?
C3 C2 H2 120.7 ?
C4 C3 C2 119.1(6) ?
C4 C3 H3 120.5 ?
C2 C3 H3 120.5 ?
C3 C4 C5 119.6(6) ?
C3 C4 H4 120.2 ?
C5 C4 H4 120.2 ?
N1 C5 N2 119.6(5) ?
N1 C5 C4 122.0(5) ?
N2 C5 C4 118.4(5) ?
N3 C6 C7 121.8(6) ?
N3 C6 N2 120.0(6) ?
C7 C6 N2 118.1(5) ?
C8 C7 C6 118.5(6) ?
C8 C7 H7 120.7 ?
C6 C7 H7 120.7 ?
C7 C8 C9 119.0(6) ?
C7 C8 H8 120.5 ?
C9 C8 H8 120.5 ?
C10 C9 C8 119.8(6) ?
C10 C9 H9 120.1 ?
C8 C9 H9 120.1 ?
N3 C10 C9 121.7(6) ?
N3 C10 H10 119.2 ?
C9 C10 H10 119.2 ?
O2 C11 O1 126.4(6) ?
O2 C11 C12 119.3(6) ?
O1 C11 C12 114.4(6) ?
C11 C12 H12A 109.5 ?
C11 C12 H12B 109.5 ?
H12A C12 H12B 109.5 ?
C11 C12 H12C 109.5 ?
H12A C12 H12C 109.5 ?
H12B C12 H12C 109.5 ?
O4 C13 O3 125.1(6) ?
O4 C13 C14 120.1(7) ?
O3 C13 C14 114.7(6) ?
C13 C14 H14A 109.5 ?
C13 C14 H14B 109.5 ?
H14A C14 H14B 109.5 ?
C13 C14 H14C 109.5 ?
H14A C14 H14C 109.5 ?
H14B C14 H14C 109.5 ?

loop_
_geom_bond_atom_site_label_1
_geom_bond_atom_site_label_2
_geom_bond_distance
_geom_bond_publ_flag
Pd1 N3 2.003(5) y
Pd1 O1 2.004(4) y
Pd1 N1 2.004(4) y
Pd1 O3 2.006(4) y
O1 C11 1.262(7) ?
O2 C11 1.231(7) ?
O3 C13 1.274(8) ?
O4 C13 1.217(7) ?
N1 C5 1.333(7) ?
N1 C1 1.344(7) ?
N2 C5 1.386(7) ?
N2 C6 1.392(8) ?
N2 H2N 0.93(6) ?
N3 C6 1.331(7) ?
N3 C10 1.341(8) ?
C1 C2 1.378(8) ?
C1 H1 0.9500 ?
C2 C3 1.391(9) ?
C2 H2 0.9500 ?
C3 C4 1.350(9) ?
C3 H3 0.9500 ?
C4 C5 1.396(8) ?
C4 H4 0.9500 ?
C6 C7 1.390(8) ?
C7 C8 1.372(9) ?
C7 H7 0.9500 ?
C8 C9 1.372(9) ?
C8 H8 0.9500 ?
C9 C10 1.363(9) ?
C9 H9 0.9500 ?
C10 H10 0.9500 ?
C11 C12 1.497(9) ?
C12 H12A 0.9800 ?
C12 H12B 0.9800 ?
C12 H12C 0.9800 ?
C13 C14 1.506(9) ?
C14 H14A 0.9800 ?
C14 H14B 0.9800 ?
C14 H14C 0.9800 ?

loop_
_geom_hbond_atom_site_label_D
_geom_hbond_atom_site_label_H
_geom_hbond_atom_site_label_A
_geom_hbond_site_symmetry_A
_geom_hbond_distance_DH
_geom_hbond_distance_HA
_geom_hbond_distance_DA
_geom_hbond_angle_DHA
_geom_hbond_publ_flag
N2 H2N O2 3_656 0.93(6) 1.83(7) 2.762(7) 179(6) y
C1 H1 O1 . 0.95 2.50 2.983(8) 111.2 ?
C2 H2 O4 1_455 0.95 2.58 3.302(9) 133.0 y
C10 H10 O3 . 0.95 2.51 2.954(8) 109.0 ?

loop_
_geom_torsion_atom_site_label_1
_geom_torsion_atom_site_label_2
_geom_torsion_atom_site_label_3
_geom_torsion_atom_site_label_4
_geom_torsion
N1 Pd1 O1 C11 -66.8(5)
O3 Pd1 O1 C11 117.1(5)
N3 Pd1 O3 C13 72.3(5)
O1 Pd1 O3 C13 -111.3(5)
N3 Pd1 N1 C5 -35.4(5)
O1 Pd1 N1 C5 148.3(5)
N3 Pd1 N1 C1 147.5(5)
O1 Pd1 N1 C1 -28.7(5)
N1 Pd1 N3 C6 36.1(5)
O3 Pd1 N3 C6 -147.8(5)
N1 Pd1 N3 C10 -146.8(5)
O3 Pd1 N3 C10 29.3(5)
C5 N1 C1 C2 -1.9(10)
Pd1 N1 C1 C2 175.2(5)
N1 C1 C2 C3 -0.6(10)
C1 C2 C3 C4 1.0(10)
C2 C3 C4 C5 1.1(10)
C1 N1 C5 N2 -175.2(5)
Pd1 N1 C5 N2 7.7(8)
C1 N1 C5 C4 4.1(9)
Pd1 N1 C5 C4 -173.0(5)
C6 N2 C5 N1 38.0(9)
C6 N2 C5 C4 -141.4(6)
C3 C4 C5 N1 -3.8(10)
C3 C4 C5 N2 175.5(6)
C10 N3 C6 C7 -6.7(9)
Pd1 N3 C6 C7 170.5(5)
C10 N3 C6 N2 173.6(6)
Pd1 N3 C6 N2 -9.3(8)
C5 N2 C6 N3 -37.1(9)
C5 N2 C6 C7 143.1(6)
N3 C6 C7 C8 4.6(10)
N2 C6 C7 C8 -175.6(6)
C6 C7 C8 C9 -0.8(10)
C7 C8 C9 C10 -0.7(10)
C6 N3 C10 C9 5.0(9)
Pd1 N3 C10 C9 -172.2(5)
C8 C9 C10 N3 -1.3(10)
Pd1 O1 C11 O2 -3.0(10)
Pd1 O1 C11 C12 178.9(5)
Pd1 O3 C13 O4 3.9(9)
Pd1 O3 C13 C14 -176.2(5)
